data_4348564
loop_
_publ_author_name
'Hu, Bin'
'He, Mingrui'
'Yao, Zhen'
'Schulz, Charles E.'
'Li, Jianfeng'

_publ_section_title
;
 Unique Axial Imidazole Geometries of Fully Halogenated Iron(II) Porphyrin
 Complexes: Crystal Structures and M\"ossbauer Spectroscopic Studies.
;
_journal_issue 19
_journal_name_full 'Inorganic chemistry'
_journal_page_first 9632
_journal_page_last 9643
_journal_paper_doi 10.1021/acs.inorgchem.6b01364
_journal_volume 55
_journal_year 2016
_chemical_formula_moiety 'C52 H12 Br8 F20 Fe N8, C H2 CL2'
_chemical_formula_sum 'C53 H14 Br8 Cl2 F20 Fe N8'
_chemical_formula_weight 1908.75
_chemical_name_common '[FeTFPPBr8(1-MeIm)2]'
_space_group_crystal_system monoclinic
_space_group_IT_number 14
_space_group_name_Hall '-P 2ybc'
_space_group_name_H-M_alt 'P 1 21/c 1'
_atom_sites_solution_hydrogens mixed
_audit_creation_method SHELXL-2014/6
_cell_angle_alpha 90
_cell_angle_beta 102.816(2)
_cell_angle_gamma 90
_cell_formula_units_Z 4
_cell_length_a 10.7966(5)
_cell_length_b 26.7015(13)
_cell_length_c 20.2519(12)
_cell_measurement_reflns_used 9760
_cell_measurement_temperature 100(2)
_cell_measurement_theta_max 27.8344
_cell_measurement_theta_min 2.4638
_cell_volume 5692.9(5)
_computing_cell_refinement 'APEX2/SAINT (Bruker, 2013)'
_computing_data_collection 'APEX2 (Bruker, 2013)'
_computing_data_reduction 'SAINT/XPREP (Bruker, 2013; Sheldrick, 2015)'
_computing_molecular_graphics 'XP (Sheldrick, 2014)'
_computing_publication_material 'XCIF (Sheldrick, 2015)/enCIFer (CCDC, 2014)'
_computing_structure_refinement 'SHELXL-2014/6 (Sheldrick, 2015)'
_computing_structure_solution 'SHELXL-2014/6 (Sheldrick, 2015)'
_diffrn_ambient_temperature 100(2)
_diffrn_measured_fraction_theta_full 0.999
_diffrn_measured_fraction_theta_max 0.994
_diffrn_measurement_device_type 'Brucker D8 QUEST System'
_diffrn_measurement_method '\f and \w scans'
_diffrn_radiation_type MoK\a
_diffrn_radiation_wavelength 0.71073
_diffrn_reflns_av_R_equivalents 0.0749
_diffrn_reflns_av_unetI/netI 0.0445
_diffrn_reflns_Laue_measured_fraction_full 0.999
_diffrn_reflns_Laue_measured_fraction_max 0.994
_diffrn_reflns_limit_h_max 14
_diffrn_reflns_limit_h_min -11
_diffrn_reflns_limit_k_max 35
_diffrn_reflns_limit_k_min -35
_diffrn_reflns_limit_l_max 26
_diffrn_reflns_limit_l_min -26
_diffrn_reflns_number 119685
_diffrn_reflns_point_group_measured_fraction_full 0.999
_diffrn_reflns_point_group_measured_fraction_max 0.994
_diffrn_reflns_theta_full 25.242
_diffrn_reflns_theta_max 27.979
_diffrn_reflns_theta_min 2.199
_diffrn_source 'fine-focus sealed tube'
_exptl_absorpt_coefficient_mu 6.088
_exptl_absorpt_correction_T_max 0.218
_exptl_absorpt_correction_T_min 0.063
_exptl_absorpt_correction_type multi-scan
_exptl_absorpt_process_details 'Sheldrick, G. M. (2008) SADABS. University of G\"ottingen, Germany.'
_exptl_crystal_colour purole
_exptl_crystal_density_diffrn 2.227
_exptl_crystal_density_method 'not measured'
_exptl_crystal_description block
_exptl_crystal_F_000 3632
_exptl_crystal_size_max 0.680
_exptl_crystal_size_mid 0.410
_exptl_crystal_size_min 0.250
_refine_diff_density_max 1.269
_refine_diff_density_min -1.058
_refine_diff_density_rms 0.138
_refine_ls_extinction_method none
_refine_ls_goodness_of_fit_ref 1.017
_refine_ls_hydrogen_treatment mixed
_refine_ls_matrix_type full
_refine_ls_number_parameters 847
_refine_ls_number_reflns 13632
_refine_ls_number_restraints 139
_refine_ls_restrained_S_all 1.026
_refine_ls_R_factor_all 0.0499
_refine_ls_R_factor_gt 0.0333
_refine_ls_shift/su_max 0.098
_refine_ls_shift/su_mean 0.003
_refine_ls_structure_factor_coef Fsqd
_refine_ls_weighting_details 'w=1/[\s^2^(Fo^2^)+(0.0323P)^2^+12.4647P] where P=(Fo^2^+2Fc^2^)/3'
_refine_ls_weighting_scheme calc
_refine_ls_wR_factor_gt 0.0720
_refine_ls_wR_factor_ref 0.0782
_reflns_Friedel_coverage 0.000
_reflns_number_gt 11149
_reflns_number_total 13632
_reflns_threshold_expression 'I > 2\s(I)'
_cod_data_source_file ic6b01364_si_003.cif
_cod_data_source_block HB20150128_1_MeIm_2
_cod_depositor_comments
;
The following automatic conversions were performed:

data name '__diffrn_radiation_type' was replaced with
'_diffrn_radiation_type'.

Automatic conversion script
Id: cif_correct_tags 6909 2019-04-08 15:41:33Z antanas 
;
_cod_original_sg_symbol_H-M 'P 21/c'
_cod_database_code 4348564
_shelx_space_group_comment
;
The symmetry employed for this shelxl refinement is uniquely defined
by the following loop, which should always be used as a source of
symmetry information in preference to the above space-group names.
They are only intended as comments.
;
_shelx_estimated_absorpt_t_min 0.104
_shelx_estimated_absorpt_t_max 0.311
_shelxl_version_number 2014/6

loop_
_space_group_symop_operation_xyz
'x, y, z'
'-x, y+1/2, -z+1/2'
'-x, -y, -z'
'x, -y-1/2, z-1/2'

loop_
_atom_site_label
_atom_site_type_symbol
_atom_site_fract_x
_atom_site_fract_y
_atom_site_fract_z
_atom_site_U_iso_or_equiv
_atom_site_adp_type
_atom_site_occupancy
_atom_site_site_symmetry_order
_atom_site_calc_flag
_atom_site_refinement_flags_posn
_atom_site_refinement_flags_adp
_atom_site_refinement_flags_occupancy
_atom_site_disorder_assembly
_atom_site_disorder_group
Fe1 Fe 0.68359(4) 0.63782(2) 0.18957(2) 0.00465(9) Uani 1 1 d . . . . .
N1 N 0.7129(2) 0.57875(9) 0.24814(13) 0.0059(5) Uani 1 1 d . . . . .
N4 N 0.5192(2) 0.60919(9) 0.14085(13) 0.0062(5) Uani 1 1 d . . . . .
N3 N 0.6414(2) 0.70185(9) 0.13880(13) 0.0070(5) Uani 1 1 d . . . . .
N2 N 0.8570(2) 0.66161(9) 0.22637(13) 0.0059(5) Uani 1 1 d . U . . .
C(A1 C 0.6260(3) 0.54179(11) 0.25249(15) 0.0063(6) Uani 1 1 d . . . . .
C(A2 C 0.8166(3) 0.57055(11) 0.30080(14) 0.0048(6) Uani 1 1 d . . . . .
C(A3 C 0.9538(3) 0.63143(11) 0.25985(15) 0.0061(6) Uani 1 1 d . . . . .
C(A4 C 0.9112(3) 0.70402(11) 0.20641(15) 0.0066(6) Uani 1 1 d . . . . .
C(A5 C 0.7103(3) 0.74545(11) 0.15419(15) 0.0070(6) Uani 1 1 d . . . . .
C(A6 C 0.5189(3) 0.71538(11) 0.10786(16) 0.0082(6) Uani 1 1 d . . . . .
C(A7 C 0.4433(3) 0.62963(11) 0.08360(15) 0.0073(6) Uani 1 1 d . . . . .
C(A8 C 0.4894(3) 0.55881(11) 0.14057(16) 0.0072(6) Uani 1 1 d . . . . .
C(B1 C 0.6690(3) 0.51467(11) 0.31509(16) 0.0078(6) Uani 1 1 d . . . . .
C(B2 C 0.7857(3) 0.53171(11) 0.34422(15) 0.0077(6) Uani 1 1 d . . . . .
C(B3 C 1.0729(3) 0.65245(12) 0.25224(16) 0.0084(6) Uani 1 1 d . . . . .
C(B4 C 1.0479(3) 0.69751(11) 0.22217(16) 0.0081(6) Uani 1 1 d . . . . .
C(B5 C 0.6253(3) 0.78747(11) 0.13719(16) 0.0093(6) Uani 1 1 d . . . . .
C(B6 C 0.5084(3) 0.76918(12) 0.11081(16) 0.0104(6) Uani 1 1 d . . . . .
C(B7 C 0.3763(3) 0.59009(12) 0.04245(15) 0.0093(6) Uani 1 1 d . . . . .
C(B8 C 0.4045(3) 0.54679(11) 0.07615(16) 0.0082(6) Uani 1 1 d . . . . .
C(M1 C 0.9355(3) 0.59155(11) 0.30116(15) 0.0069(6) Uani 1 1 d . . . . .
C(M2 C 0.8417(3) 0.74623(11) 0.17975(15) 0.0077(6) Uani 1 1 d . . . . .
C(M3 C 0.4292(3) 0.68156(12) 0.07347(16) 0.0081(6) Uani 1 1 d . . . . .
C(M4 C 0.5286(3) 0.52823(11) 0.19730(15) 0.0071(6) Uani 1 1 d . . . . .
Br1 Br 0.57909(3) 0.46728(2) 0.35413(2) 0.01301(7) Uani 1 1 d . . . . .
Br2 Br 0.88001(3) 0.50875(2) 0.42795(2) 0.01340(7) Uani 1 1 d . . . . .
Br3 Br 1.23351(3) 0.62219(2) 0.26935(2) 0.01272(7) Uani 1 1 d . . . . .
Br4 Br 1.17374(3) 0.73911(2) 0.20066(2) 0.01172(7) Uani 1 1 d . . . . .
Br5 Br 0.65988(3) 0.85580(2) 0.15099(2) 0.01404(8) Uani 1 1 d . . . . .
Br6 Br 0.36100(3) 0.80886(2) 0.09368(2) 0.01499(8) Uani 1 1 d . . . . .
Br7 Br 0.28270(3) 0.59469(2) -0.04757(2) 0.01637(8) Uani 1 1 d . . . . .
Br8 Br 0.35201(3) 0.48384(2) 0.03920(2) 0.01401(7) Uani 1 1 d . . . . .
C1 C 1.0493(3) 0.56869(11) 0.34627(16) 0.0077(6) Uani 1 1 d . . . . .
C2 C 1.0976(3) 0.52361(11) 0.32959(16) 0.0094(6) Uani 1 1 d . . . . .
C3 C 1.2079(3) 0.50327(12) 0.36801(18) 0.0122(7) Uani 1 1 d . U . . .
C4 C 1.2709(3) 0.52857(13) 0.42531(17) 0.0143(7) Uani 1 1 d . . . . .
C5 C 1.2235(3) 0.57270(12) 0.44399(16) 0.0125(7) Uani 1 1 d . . . . .
C6 C 1.1142(3) 0.59254(11) 0.40447(16) 0.0096(6) Uani 1 1 d . . . . .
C7 C 0.9130(3) 0.79419(11) 0.18022(16) 0.0073(6) Uani 1 1 d . . . . .
C8 C 0.9443(3) 0.81320(12) 0.12261(16) 0.0102(6) Uani 1 1 d . . . . .
C9 C 1.0190(3) 0.85509(12) 0.12357(17) 0.0133(7) Uani 1 1 d . . . . .
C10 C 1.0643(3) 0.87969(12) 0.18429(18) 0.0145(7) Uani 1 1 d . U . . .
C11 C 1.0339(3) 0.86211(12) 0.24290(17) 0.0131(7) Uani 1 1 d . . . . .
C12 C 0.9600(3) 0.81991(12) 0.24002(16) 0.0095(6) Uani 1 1 d . . . . .
C13 C 0.3129(3) 0.70058(12) 0.02595(16) 0.0090(6) Uani 1 1 d . . . . .
C14 C 0.3196(3) 0.73076(12) -0.02871(17) 0.0115(7) Uani 1 1 d . U . . .
C15 C 0.2138(3) 0.75148(13) -0.07079(16) 0.0140(7) Uani 1 1 d . U . . .
C16 C 0.0958(3) 0.74176(12) -0.05908(17) 0.0123(7) Uani 1 1 d . . . . .
C17 C 0.0841(3) 0.71005(12) -0.00693(17) 0.0112(7) Uani 1 1 d . . . . .
C18 C 0.1915(3) 0.68970(11) 0.03461(16) 0.0094(6) Uani 1 1 d . . . . .
C19 C 0.4737(3) 0.47697(11) 0.19625(16) 0.0087(6) Uani 1 1 d . U . . .
C20 C 0.5468(3) 0.43509(12) 0.19103(17) 0.0125(7) Uani 1 1 d . U . . .
C21 C 0.4975(4) 0.38759(13) 0.18639(18) 0.0187(7) Uani 1 1 d . U . . .
C22 C 0.3713(4) 0.38060(13) 0.18686(19) 0.0194(8) Uani 1 1 d . U . . .
C23 C 0.2966(3) 0.42147(13) 0.19289(18) 0.0170(7) Uani 1 1 d . U . . .
C24 C 0.3478(3) 0.46874(12) 0.19775(16) 0.0106(6) Uani 1 1 d . U . . .
F1 F 1.03873(18) 0.49919(7) 0.27309(10) 0.0155(4) Uani 1 1 d . . . . .
F2 F 1.25423(19) 0.46049(7) 0.34976(11) 0.0218(5) Uani 1 1 d . . . . .
F3 F 1.37968(19) 0.50984(8) 0.46226(11) 0.0228(5) Uani 1 1 d . . . . .
F4 F 1.28568(19) 0.59653(8) 0.49994(10) 0.0215(5) Uani 1 1 d . . . . .
F5 F 1.07081(18) 0.63593(7) 0.42309(10) 0.0151(4) Uani 1 1 d . . . . .
F6 F 0.90657(19) 0.78870(7) 0.06342(9) 0.0177(4) Uani 1 1 d . . . . .
F7 F 1.0522(2) 0.87108(8) 0.06732(11) 0.0249(5) Uani 1 1 d . . . . .
F8 F 1.1387(2) 0.91991(8) 0.18640(11) 0.0251(5) Uani 1 1 d . U . . .
F9 F 1.07875(19) 0.88591(8) 0.30167(10) 0.0204(5) Uani 1 1 d . . . . .
F10 F 0.93370(19) 0.80344(7) 0.29807(9) 0.0160(4) Uani 1 1 d . . . . .
F11 F 0.43358(18) 0.74158(8) -0.04156(10) 0.0199(5) Uani 1 1 d . . . . .
F12 F 0.22674(19) 0.78145(8) -0.12197(10) 0.0224(5) Uani 1 1 d . . . . .
F13 F -0.00757(17) 0.76257(7) -0.09829(10) 0.0169(4) Uani 1 1 d . . . . .
F14 F -0.03153(18) 0.69886(8) 0.00226(11) 0.0197(4) Uani 1 1 d . . . . .
F15 F 0.17538(18) 0.65834(7) 0.08340(10) 0.0148(4) Uani 1 1 d . . . . .
F16 F 0.67016(18) 0.44088(7) 0.19040(10) 0.0166(4) Uani 1 1 d . U . . .
F17 F 0.5713(2) 0.34786(8) 0.18138(13) 0.0326(6) Uani 1 1 d . U . . .
F18 F 0.3217(2) 0.33474(8) 0.18202(13) 0.0330(6) Uani 1 1 d . U . . .
F19 F 0.1732(2) 0.41470(8) 0.19319(12) 0.0277(5) Uani 1 1 d . U . . .
F20 F 0.27219(18) 0.50765(7) 0.20303(11) 0.0172(4) Uani 1 1 d . . . . .
N5 N 0.7634(2) 0.60337(10) 0.12098(13) 0.0084(5) Uani 1 1 d . . . . .
N6 N 0.9006(3) 0.55338(11) 0.08850(15) 0.0157(6) Uani 1 1 d . . . . .
C25 C 0.8247(3) 0.56031(12) 0.13194(16) 0.0126(7) Uani 1 1 d . . . . .
H25 H 0.8162 0.5372 0.1663 0.015 Uiso 1 1 calc R U . . .
C26 C 0.9836(4) 0.51008(16) 0.0884(2) 0.0285(9) Uani 1 1 d . . . . .
H26A H 1.0293 0.5137 0.0519 0.043 Uiso 1 1 calc R U . . .
H26B H 1.0448 0.5081 0.1320 0.043 Uiso 1 1 calc R U . . .
H26C H 0.9323 0.4795 0.0813 0.043 Uiso 1 1 calc R U . . .
C27 C 0.8862(4) 0.59409(14) 0.0469(2) 0.0227(8) Uani 1 1 d . . . . .
H27 H 0.9276 0.5999 0.0109 0.027 Uiso 1 1 calc R U . . .
C28 C 0.8012(4) 0.62464(13) 0.06696(18) 0.0183(8) Uani 1 1 d . . . . .
H28 H 0.7723 0.6559 0.0468 0.022 Uiso 1 1 calc R U . . .
N7 N 0.6230(2) 0.67364(9) 0.26232(13) 0.0067(5) Uani 1 1 d . . . . .
N8 N 0.6298(2) 0.72072(10) 0.35235(14) 0.0112(6) Uani 1 1 d . . . . .
C29 C 0.6959(3) 0.69106(12) 0.31935(16) 0.0090(6) Uani 1 1 d . . . . .
H29 H 0.7836 0.6835 0.3347 0.011 Uiso 1 1 calc R U . . .
C30 C 0.6793(3) 0.74442(14) 0.41796(18) 0.0187(8) Uani 1 1 d . . . . .
H30A H 0.6120 0.7641 0.4309 0.028 Uiso 1 1 calc R U . . .
H30B H 0.7088 0.7185 0.4522 0.028 Uiso 1 1 calc R U . . .
H30C H 0.7504 0.7664 0.4148 0.028 Uiso 1 1 calc R U . . .
C31 C 0.5065(3) 0.72209(13) 0.31520(17) 0.0140(7) Uani 1 1 d . . . . .
H31 H 0.4372 0.7397 0.3261 0.017 Uiso 1 1 calc R U . . .
C32 C 0.5038(3) 0.69302(12) 0.25956(16) 0.0097(6) Uani 1 1 d . . . . .
H32 H 0.4311 0.6871 0.2243 0.012 Uiso 1 1 calc R U . . .
C1S C 0.6106(4) 0.90977(17) 0.9674(2) 0.0329(10) Uani 1 1 d . . . . .
Cl1 Cl 0.75684(10) 0.87806(4) 0.98332(6) 0.0340(2) Uani 1 1 d . . . . .
Cl2A Cl 0.50036(10) 0.88330(5) 0.89970(7) 0.0333(5) Uani 0.917(5) 1 d . . P A 1
Cl2B Cl 0.486(2) 0.8670(9) 0.9486(16) 0.089(9) Uani 0.083(5) 1 d D U P A 2
H1SA H 0.626(4) 0.9466(19) 0.950(2) 0.045(14) Uiso 1 1 d . . . . .
H1SB H 0.583(4) 0.9134(16) 1.018(2) 0.053(15) Uiso 1 1 d D . . . .

loop_
_atom_site_aniso_label
_atom_site_aniso_U_11
_atom_site_aniso_U_22
_atom_site_aniso_U_33
_atom_site_aniso_U_23
_atom_site_aniso_U_13
_atom_site_aniso_U_12
Fe1 0.0051(2) 0.0017(2) 0.0082(2) 0.00094(16) 0.00371(16) -0.00047(16)
N1 0.0057(12) 0.0046(12) 0.0084(13) 0.0008(10) 0.0040(10) -0.0008(10)
N4 0.0080(12) 0.0029(12) 0.0084(13) 0.0026(10) 0.0036(10) -0.0013(10)
N3 0.0059(12) 0.0052(12) 0.0108(13) 0.0023(10) 0.0036(10) -0.0020(10)
N2 0.0072(12) 0.0016(12) 0.0096(13) 0.0001(10) 0.0032(10) -0.0003(9)
C(A1 0.0081(14) 0.0032(14) 0.0094(15) 0.0011(11) 0.0057(12) -0.0004(11)
C(A2 0.0080(14) 0.0030(14) 0.0043(14) 0.0000(11) 0.0035(11) 0.0005(11)
C(A3 0.0062(14) 0.0031(14) 0.0095(15) -0.0021(11) 0.0026(11) 0.0005(11)
C(A4 0.0084(14) 0.0056(14) 0.0073(15) -0.0012(11) 0.0049(12) -0.0013(11)
C(A5 0.0104(15) 0.0030(14) 0.0090(15) 0.0007(11) 0.0052(12) -0.0006(11)
C(A6 0.0078(14) 0.0076(15) 0.0110(15) 0.0042(12) 0.0061(12) -0.0003(12)
C(A7 0.0060(14) 0.0087(15) 0.0085(15) 0.0010(12) 0.0043(12) -0.0014(11)
C(A8 0.0063(14) 0.0041(14) 0.0123(15) -0.0013(12) 0.0042(12) -0.0027(11)
C(B1 0.0090(15) 0.0050(14) 0.0109(15) 0.0028(12) 0.0054(12) -0.0004(11)
C(B2 0.0076(14) 0.0081(15) 0.0078(15) 0.0016(12) 0.0028(12) 0.0005(12)
C(B3 0.0084(14) 0.0079(15) 0.0098(15) -0.0020(12) 0.0041(12) -0.0018(12)
C(B4 0.0085(15) 0.0074(15) 0.0103(15) 0.0007(12) 0.0063(12) -0.0012(12)
C(B5 0.0133(15) 0.0029(14) 0.0139(16) 0.0014(12) 0.0078(13) -0.0004(12)
C(B6 0.0126(16) 0.0056(15) 0.0148(16) 0.0028(12) 0.0071(13) 0.0012(12)
C(B7 0.0114(15) 0.0097(15) 0.0066(15) -0.0002(12) 0.0014(12) 0.0009(12)
C(B8 0.0098(15) 0.0052(14) 0.0104(15) -0.0025(12) 0.0038(12) -0.0013(12)
C(M1 0.0090(14) 0.0036(14) 0.0094(15) -0.0016(11) 0.0049(12) 0.0021(11)
C(M2 0.0101(15) 0.0055(14) 0.0091(15) -0.0005(12) 0.0059(12) -0.0009(12)
C(M3 0.0071(14) 0.0090(15) 0.0093(15) 0.0034(12) 0.0042(12) 0.0016(12)
C(M4 0.0066(14) 0.0066(15) 0.0094(15) 0.0010(11) 0.0047(12) 0.0001(11)
Br1 0.01401(16) 0.01285(16) 0.01297(16) 0.00575(12) 0.00473(12) -0.00640(12)
Br2 0.01186(15) 0.01622(17) 0.01133(16) 0.00763(12) 0.00089(12) -0.00240(12)
Br3 0.00653(14) 0.00955(15) 0.02401(18) 0.00445(13) 0.00748(13) 0.00196(11)
Br4 0.00721(14) 0.00781(15) 0.02228(18) 0.00388(12) 0.00788(13) -0.00168(11)
Br5 0.01383(16) 0.00259(14) 0.02562(18) 0.00047(12) 0.00421(13) 0.00034(11)
Br6 0.01017(15) 0.00734(15) 0.02731(19) 0.00303(13) 0.00380(13) 0.00361(12)
Br7 0.02357(18) 0.01279(16) 0.00968(16) 0.00005(12) -0.00291(13) -0.00105(13)
Br8 0.02046(17) 0.00691(15) 0.01323(16) -0.00265(12) 0.00066(13) -0.00381(13)
C1 0.0069(14) 0.0058(14) 0.0117(15) 0.0003(12) 0.0048(12) -0.0023(11)
C2 0.0094(15) 0.0063(15) 0.0134(16) -0.0002(12) 0.0048(12) -0.0030(12)
C3 0.0126(15) 0.0042(14) 0.0214(17) 0.0029(12) 0.0071(13) 0.0044(12)
C4 0.0062(15) 0.0172(17) 0.0186(18) 0.0109(14) 0.0010(13) 0.0018(13)
C5 0.0138(16) 0.0124(16) 0.0103(16) 0.0020(13) 0.0003(13) -0.0024(13)
C6 0.0115(15) 0.0046(15) 0.0136(16) -0.0009(12) 0.0044(13) 0.0002(12)
C7 0.0038(14) 0.0051(14) 0.0137(16) 0.0002(12) 0.0032(12) 0.0013(11)
C8 0.0098(15) 0.0079(15) 0.0141(16) -0.0037(12) 0.0051(13) -0.0017(12)
C9 0.0161(17) 0.0109(16) 0.0145(17) 0.0059(13) 0.0070(13) -0.0034(13)
C10 0.0131(15) 0.0057(15) 0.0256(18) 0.0012(13) 0.0058(14) -0.0058(12)
C11 0.0119(16) 0.0087(16) 0.0174(17) -0.0037(13) 0.0008(13) -0.0010(12)
C12 0.0099(15) 0.0060(15) 0.0142(16) 0.0026(12) 0.0064(13) 0.0010(12)
C13 0.0078(15) 0.0079(15) 0.0114(16) 0.0022(12) 0.0022(12) 0.0002(12)
C14 0.0061(14) 0.0151(16) 0.0155(16) 0.0042(13) 0.0072(12) -0.0012(12)
C15 0.0176(17) 0.0140(16) 0.0108(16) 0.0061(13) 0.0037(13) 0.0028(13)
C16 0.0104(15) 0.0081(15) 0.0159(17) 0.0001(13) -0.0026(13) 0.0026(12)
C17 0.0079(15) 0.0072(15) 0.0198(17) -0.0022(13) 0.0057(13) -0.0012(12)
C18 0.0100(15) 0.0068(15) 0.0127(16) 0.0032(12) 0.0053(12) -0.0010(12)
C19 0.0120(15) 0.0048(14) 0.0099(15) -0.0001(11) 0.0039(12) -0.0019(12)
C20 0.0142(16) 0.0104(15) 0.0147(16) 0.0012(13) 0.0067(13) 0.0006(13)
C21 0.0305(19) 0.0067(15) 0.0221(18) -0.0011(13) 0.0123(15) 0.0029(14)
C22 0.0269(14) 0.0108(13) 0.0228(14) -0.0027(11) 0.0101(12) -0.0084(12)
C23 0.0169(17) 0.0149(17) 0.0220(18) -0.0015(14) 0.0102(14) -0.0103(14)
C24 0.0142(15) 0.0065(14) 0.0130(15) 0.0010(12) 0.0069(13) 0.0000(12)
F1 0.0177(10) 0.0102(9) 0.0184(10) -0.0079(8) 0.0036(8) -0.0006(8)
F2 0.0205(11) 0.0089(10) 0.0377(13) -0.0004(9) 0.0099(10) 0.0088(8)
F3 0.0114(10) 0.0257(12) 0.0280(12) 0.0097(9) -0.0026(9) 0.0071(9)
F4 0.0211(11) 0.0233(11) 0.0155(10) -0.0041(9) -0.0055(8) -0.0032(9)
F5 0.0206(10) 0.0076(9) 0.0172(10) -0.0052(8) 0.0041(8) 0.0029(8)
F6 0.0274(11) 0.0147(10) 0.0116(10) -0.0021(8) 0.0061(8) -0.0062(9)
F7 0.0331(13) 0.0223(12) 0.0233(12) 0.0073(9) 0.0148(10) -0.0120(10)
F8 0.0257(11) 0.0151(10) 0.0350(13) 0.0007(9) 0.0080(10) -0.0159(9)
F9 0.0229(11) 0.0182(11) 0.0189(11) -0.0080(9) 0.0024(9) -0.0089(9)
F10 0.0229(11) 0.0141(10) 0.0128(10) 0.0010(8) 0.0077(8) -0.0050(8)
F11 0.0096(9) 0.0307(12) 0.0219(11) 0.0163(9) 0.0087(8) 0.0016(8)
F12 0.0217(11) 0.0287(12) 0.0180(11) 0.0172(9) 0.0071(9) 0.0060(9)
F13 0.0100(9) 0.0149(10) 0.0224(11) 0.0016(8) -0.0037(8) 0.0042(8)
F14 0.0074(9) 0.0189(11) 0.0345(12) 0.0030(9) 0.0085(9) -0.0022(8)
F15 0.0144(10) 0.0133(10) 0.0197(10) 0.0068(8) 0.0100(8) -0.0024(8)
F16 0.0134(10) 0.0152(10) 0.0233(11) -0.0015(8) 0.0087(8) 0.0052(8)
F17 0.0493(15) 0.0062(10) 0.0500(16) -0.0019(10) 0.0273(12) 0.0066(10)
F18 0.0457(12) 0.0143(10) 0.0441(12) -0.0063(9) 0.0207(10) -0.0138(9)
F19 0.0196(11) 0.0239(12) 0.0432(14) -0.0045(10) 0.0143(10) -0.0159(9)
F20 0.0110(10) 0.0109(10) 0.0315(12) 0.0007(8) 0.0084(9) 0.0013(8)
N5 0.0099(13) 0.0082(13) 0.0082(13) -0.0006(10) 0.0041(10) -0.0020(10)
N6 0.0147(14) 0.0168(15) 0.0174(15) -0.0068(12) 0.0076(12) 0.0011(12)
C25 0.0160(16) 0.0128(16) 0.0106(16) -0.0009(13) 0.0067(13) 0.0043(13)
C26 0.025(2) 0.035(2) 0.027(2) -0.0109(18) 0.0083(17) 0.0126(18)
C27 0.031(2) 0.0166(19) 0.029(2) -0.0059(16) 0.0236(17) -0.0077(16)
C28 0.031(2) 0.0104(17) 0.0185(18) 0.0017(14) 0.0159(16) -0.0035(15)
N7 0.0061(12) 0.0033(12) 0.0123(13) 0.0016(10) 0.0052(10) -0.0002(10)
N8 0.0097(13) 0.0122(14) 0.0135(14) -0.0046(11) 0.0064(11) -0.0007(11)
C29 0.0086(15) 0.0089(15) 0.0115(16) -0.0003(12) 0.0067(12) -0.0020(12)
C30 0.0166(17) 0.0214(19) 0.0197(18) -0.0115(15) 0.0077(14) -0.0050(14)
C31 0.0093(15) 0.0171(17) 0.0179(17) 0.0002(14) 0.0077(13) 0.0028(13)
C32 0.0062(14) 0.0117(16) 0.0133(16) 0.0029(12) 0.0063(12) 0.0008(12)
C1S 0.035(2) 0.028(2) 0.033(2) -0.0057(19) -0.0006(19) 0.0085(19)
Cl1 0.0278(5) 0.0291(5) 0.0399(6) 0.0069(5) -0.0035(4) 0.0011(4)
Cl2A 0.0230(6) 0.0372(8) 0.0356(8) -0.0197(6) -0.0021(5) 0.0092(5)
Cl2B 0.074(12) 0.073(13) 0.125(19) 0.014(12) 0.031(12) -0.002(10)

loop_
_atom_type_symbol
_atom_type_description
_atom_type_scat_dispersion_real
_atom_type_scat_dispersion_imag
_atom_type_scat_source
C C 0.0033 0.0016 'International Tables Vol C Tables 4.2.6.8 and 6.1.1.4'
N N 0.0061 0.0033 'International Tables Vol C Tables 4.2.6.8 and 6.1.1.4'
F F 0.0171 0.0103 'International Tables Vol C Tables 4.2.6.8 and 6.1.1.4'
Fe Fe 0.3463 0.8444 'International Tables Vol C Tables 4.2.6.8 and 6.1.1.4'
Br Br -0.2901 2.4595 'International Tables Vol C Tables 4.2.6.8 and 6.1.1.4'
Cl Cl 0.1484 0.1585 'International Tables Vol C Tables 4.2.6.8 and 6.1.1.4'
H H 0.0000 0.0000 'International Tables Vol C Tables 4.2.6.8 and 6.1.1.4'

loop_
_geom_angle_atom_site_label_1
_geom_angle_atom_site_label_2
_geom_angle_atom_site_label_3
_geom_angle
N1 Fe1 N2 91.06(10)
N1 Fe1 N4 89.85(10)
N2 Fe1 N4 171.06(11)
N1 Fe1 N7 88.51(10)
N2 Fe1 N7 90.35(10)
N4 Fe1 N7 98.57(10)
N1 Fe1 N3 172.30(11)
N2 Fe1 N3 90.45(10)
N4 Fe1 N3 89.83(10)
N7 Fe1 N3 83.93(10)
N1 Fe1 N5 90.79(11)
N2 Fe1 N5 83.77(10)
N4 Fe1 N5 87.32(10)
N7 Fe1 N5 174.07(11)
N3 Fe1 N5 96.88(11)
C(A1 N1 C(A2 106.5(2)
C(A1 N1 Fe1 126.5(2)
C(A2 N1 Fe1 126.1(2)
C(A7 N4 C(A8 106.7(2)
C(A7 N4 Fe1 124.5(2)
C(A8 N4 Fe1 124.0(2)
C(A5 N3 C(A6 107.2(2)
C(A5 N3 Fe1 123.8(2)
C(A6 N3 Fe1 123.0(2)
C(A3 N2 C(A4 107.5(2)
C(A3 N2 Fe1 123.7(2)
C(A4 N2 Fe1 126.0(2)
N1 C(A1 C(M4 122.3(3)
N1 C(A1 C(B1 108.9(3)
C(M4 C(A1 C(B1 127.5(3)
N1 C(A2 C(M1 121.7(3)
N1 C(A2 C(B2 109.0(3)
C(M1 C(A2 C(B2 128.3(3)
N2 C(A3 C(M1 123.4(3)
N2 C(A3 C(B3 108.5(3)
C(M1 C(A3 C(B3 127.5(3)
N2 C(A4 C(M2 123.5(3)
N2 C(A4 C(B4 108.4(3)
C(M2 C(A4 C(B4 128.0(3)
N3 C(A5 C(M2 123.2(3)
N3 C(A5 C(B5 108.7(3)
C(M2 C(A5 C(B5 128.1(3)
N3 C(A6 C(M3 123.2(3)
N3 C(A6 C(B6 108.6(3)
C(M3 C(A6 C(B6 127.8(3)
N4 C(A7 C(M3 122.7(3)
N4 C(A7 C(B7 109.1(3)
C(M3 C(A7 C(B7 128.0(3)
N4 C(A8 C(M4 122.5(3)
N4 C(A8 C(B8 108.6(3)
C(M4 C(A8 C(B8 128.7(3)
C(B2 C(B1 C(A1 107.6(3)
C(B2 C(B1 Br1 124.4(2)
C(A1 C(B1 Br1 127.8(2)
C(B1 C(B2 C(A2 107.2(3)
C(B1 C(B2 Br2 123.6(2)
C(A2 C(B2 Br2 129.1(2)
C(B4 C(B3 C(A3 107.6(3)
C(B4 C(B3 Br3 123.5(2)
C(A3 C(B3 Br3 128.5(2)
C(B3 C(B4 C(A4 107.3(3)
C(B3 C(B4 Br4 123.4(2)
C(A4 C(B4 Br4 129.1(2)
C(B6 C(B5 C(A5 107.6(3)
C(B6 C(B5 Br5 123.4(2)
C(A5 C(B5 Br5 128.9(2)
C(B5 C(B6 C(A6 107.5(3)
C(B5 C(B6 Br6 123.3(2)
C(A6 C(B6 Br6 128.7(2)
C(B8 C(B7 C(A7 108.0(3)
C(B8 C(B7 Br7 124.1(2)
C(A7 C(B7 Br7 127.4(2)
C(B7 C(B8 C(A8 107.0(3)
C(B7 C(B8 Br8 123.7(2)
C(A8 C(B8 Br8 129.1(2)
C(A3 C(M1 C(A2 123.7(3)
C(A3 C(M1 C1 118.2(3)
C(A2 C(M1 C1 118.0(3)
C(A4 C(M2 C(A5 123.1(3)
C(A4 C(M2 C7 117.3(3)
C(A5 C(M2 C7 119.6(3)
C(A6 C(M3 C(A7 121.7(3)
C(A6 C(M3 C13 119.7(3)
C(A7 C(M3 C13 118.6(3)
C(A8 C(M4 C(A1 122.8(3)
C(A8 C(M4 C19 118.6(3)
C(A1 C(M4 C19 118.3(3)
C2 C1 C6 117.5(3)
C2 C1 C(M1 120.7(3)
C6 C1 C(M1 121.7(3)
F1 C2 C3 118.3(3)
F1 C2 C1 119.7(3)
C3 C2 C1 122.0(3)
F2 C3 C2 120.7(3)
F2 C3 C4 120.4(3)
C2 C3 C4 118.8(3)
F3 C4 C5 120.1(3)
F3 C4 C3 119.5(3)
C5 C4 C3 120.4(3)
F4 C5 C4 119.5(3)
F4 C5 C6 120.8(3)
C4 C5 C6 119.7(3)
F5 C6 C5 118.6(3)
F5 C6 C1 119.8(3)
C5 C6 C1 121.6(3)
C8 C7 C12 116.4(3)
C8 C7 C(M2 122.2(3)
C12 C7 C(M2 121.3(3)
F6 C8 C9 117.9(3)
F6 C8 C7 119.4(3)
C9 C8 C7 122.6(3)
F7 C9 C8 120.9(3)
F7 C9 C10 119.8(3)
C8 C9 C10 119.2(3)
F8 C10 C11 120.1(3)
F8 C10 C9 120.1(3)
C11 C10 C9 119.8(3)
F9 C11 C12 121.2(3)
F9 C11 C10 119.6(3)
C12 C11 C10 119.2(3)
F10 C12 C11 117.7(3)
F10 C12 C7 119.6(3)
C11 C12 C7 122.7(3)
C14 C13 C18 116.1(3)
C14 C13 C(M3 122.0(3)
C18 C13 C(M3 121.9(3)
F11 C14 C15 117.5(3)
F11 C14 C13 119.5(3)
C15 C14 C13 123.0(3)
F12 C15 C16 120.4(3)
F12 C15 C14 120.2(3)
C16 C15 C14 119.4(3)
F13 C16 C15 120.2(3)
F13 C16 C17 120.2(3)
C15 C16 C17 119.6(3)
F14 C17 C16 119.3(3)
F14 C17 C18 120.7(3)
C16 C17 C18 120.0(3)
F15 C18 C17 117.8(3)
F15 C18 C13 120.4(3)
C17 C18 C13 121.8(3)
C24 C19 C20 116.9(3)
C24 C19 C(M4 122.4(3)
C20 C19 C(M4 120.7(3)
F16 C20 C21 118.5(3)
F16 C20 C19 119.4(3)
C21 C20 C19 122.2(3)
F17 C21 C20 120.5(3)
F17 C21 C22 119.8(3)
C20 C21 C22 119.7(3)
F18 C22 C21 120.4(3)
F18 C22 C23 120.1(3)
C21 C22 C23 119.5(3)
F19 C23 C24 120.4(3)
F19 C23 C22 119.6(3)
C24 C23 C22 120.0(3)
F20 C24 C23 118.4(3)
F20 C24 C19 119.8(3)
C23 C24 C19 121.8(3)
C25 N5 C28 105.5(3)
C25 N5 Fe1 123.9(2)
C28 N5 Fe1 127.6(2)
C25 N6 C27 107.0(3)
C25 N6 C26 125.0(3)
C27 N6 C26 128.0(3)
N5 C25 N6 111.5(3)
N5 C25 H25 124.2
N6 C25 H25 124.2
N6 C26 H26A 109.5
N6 C26 H26B 109.5
H26A C26 H26B 109.5
N6 C26 H26C 109.5
H26A C26 H26C 109.5
H26B C26 H26C 109.5
C28 C27 N6 106.7(3)
C28 C27 H27 126.7
N6 C27 H27 126.7
C27 C28 N5 109.3(3)
C27 C28 H28 125.4
N5 C28 H28 125.4
C29 N7 C32 105.8(3)
C29 N7 Fe1 125.7(2)
C32 N7 Fe1 127.6(2)
C29 N8 C31 107.5(3)
C29 N8 C30 125.6(3)
C31 N8 C30 126.8(3)
N7 C29 N8 111.2(3)
N7 C29 H29 124.4
N8 C29 H29 124.4
N8 C30 H30A 109.5
N8 C30 H30B 109.5
H30A C30 H30B 109.5
N8 C30 H30C 109.5
H30A C30 H30C 109.5
H30B C30 H30C 109.5
C32 C31 N8 106.1(3)
C32 C31 H31 127.0
N8 C31 H31 127.0
C31 C32 N7 109.4(3)
C31 C32 H32 125.3
N7 C32 H32 125.3
Cl2B C1S Cl1 110.1(8)
Cl2A C1S Cl1 112.1(2)
Cl2B C1S H1SA 134(3)
Cl2A C1S H1SA 104(3)
Cl1 C1S H1SA 108(3)
Cl2B C1S H1SB 84.8(16)
Cl2A C1S H1SB 118.4(19)
Cl1 C1S H1SB 106(3)
H1SA C1S H1SB 108(3)

loop_
_geom_bond_atom_site_label_1
_geom_bond_atom_site_label_2
_geom_bond_distance
Fe1 N1 1.957(3)
Fe1 N2 1.961(3)
Fe1 N4 1.982(3)
Fe1 N7 1.986(3)
Fe1 N3 1.995(3)
Fe1 N5 2.012(3)
N1 C(A1 1.378(4)
N1 C(A2 1.382(4)
N4 C(A7 1.376(4)
N4 C(A8 1.383(4)
N3 C(A5 1.380(4)
N3 C(A6 1.380(4)
N2 C(A3 1.373(4)
N2 C(A4 1.376(4)
C(A1 C(M4 1.401(4)
C(A1 C(B1 1.444(4)
C(A2 C(M1 1.399(4)
C(A2 C(B2 1.446(4)
C(A3 C(M1 1.395(4)
C(A3 C(B3 1.442(4)
C(A4 C(M2 1.395(4)
C(A4 C(B4 1.450(4)
C(A5 C(M2 1.398(4)
C(A5 C(B5 1.442(4)
C(A6 C(M3 1.393(4)
C(A6 C(B6 1.443(4)
C(A7 C(M3 1.405(4)
C(A7 C(B7 1.437(4)
C(A8 C(M4 1.397(4)
C(A8 C(B8 1.454(4)
C(B1 C(B2 1.346(4)
C(B1 Br1 1.873(3)
C(B2 Br2 1.877(3)
C(B3 C(B4 1.349(4)
C(B3 Br3 1.875(3)
C(B4 Br4 1.879(3)
C(B5 C(B6 1.348(4)
C(B5 Br5 1.871(3)
C(B6 Br6 1.879(3)
C(B7 C(B8 1.343(4)
C(B7 Br7 1.882(3)
C(B8 Br8 1.876(3)
C(M1 C1 1.490(4)
C(M2 C7 1.493(4)
C(M3 C13 1.491(4)
C(M4 C19 1.490(4)
C1 C2 1.383(4)
C1 C6 1.385(4)
C2 F1 1.348(4)
C2 C3 1.381(4)
C3 F2 1.332(4)
C3 C4 1.384(5)
C4 F3 1.342(4)
C4 C5 1.371(5)
C5 F4 1.342(4)
C5 C6 1.377(4)
C6 F5 1.335(4)
C7 C8 1.381(4)
C7 C12 1.387(4)
C8 F6 1.347(4)
C8 C9 1.377(4)
C9 F7 1.338(4)
C9 C10 1.384(5)
C10 F8 1.336(4)
C10 C11 1.382(5)
C11 F9 1.341(4)
C11 C12 1.374(4)
C12 F10 1.343(4)
C13 C14 1.384(4)
C13 C18 1.391(4)
C14 F11 1.345(4)
C14 C15 1.380(5)
C15 F12 1.341(4)
C15 C16 1.372(5)
C16 F13 1.338(4)
C16 C17 1.381(5)
C17 F14 1.337(4)
C17 C18 1.384(4)
C18 F15 1.336(4)
C19 C24 1.384(4)
C19 C20 1.386(4)
C20 F16 1.344(4)
C20 C21 1.371(5)
C21 F17 1.344(4)
C21 C22 1.377(5)
C22 F18 1.331(4)
C22 C23 1.378(5)
C23 F19 1.346(4)
C23 C24 1.372(5)
C24 F20 1.340(4)
N5 C25 1.321(4)
N5 C28 1.373(4)
N6 C25 1.341(4)
N6 C27 1.363(5)
N6 C26 1.463(5)
C25 H25 0.9500
C26 H26A 0.9800
C26 H26B 0.9800
C26 H26C 0.9800
C27 C28 1.356(5)
C27 H27 0.9500
C28 H28 0.9500
N7 C29 1.329(4)
N7 C32 1.376(4)
N8 C29 1.340(4)
N8 C31 1.377(4)
N8 C30 1.462(4)
C29 H29 0.9500
C30 H30A 0.9800
C30 H30B 0.9800
C30 H30C 0.9800
C31 C32 1.363(5)
C31 H31 0.9500
C32 H32 0.9500
C1S Cl2B 1.74(2)
C1S Cl2A 1.752(4)
C1S Cl1 1.757(4)
C1S H1SA 1.07(5)
C1S H1SB 1.13(5)

loop_
_geom_torsion_atom_site_label_1
_geom_torsion_atom_site_label_2
_geom_torsion_atom_site_label_3
_geom_torsion_atom_site_label_4
_geom_torsion
C(A2 N1 C(A1 C(M4 -159.5(3)
Fe1 N1 C(A1 C(M4 30.4(4)
C(A2 N1 C(A1 C(B1 8.7(3)
Fe1 N1 C(A1 C(B1 -161.5(2)
C(A1 N1 C(A2 C(M1 161.7(3)
Fe1 N1 C(A2 C(M1 -28.2(4)
C(A1 N1 C(A2 C(B2 -8.0(3)
Fe1 N1 C(A2 C(B2 162.1(2)
C(A4 N2 C(A3 C(M1 163.8(3)
Fe1 N2 C(A3 C(M1 -34.0(4)
C(A4 N2 C(A3 C(B3 -8.3(3)
Fe1 N2 C(A3 C(B3 153.8(2)
C(A3 N2 C(A4 C(M2 -170.3(3)
Fe1 N2 C(A4 C(M2 28.1(4)
C(A3 N2 C(A4 C(B4 6.0(3)
Fe1 N2 C(A4 C(B4 -155.6(2)
C(A6 N3 C(A5 C(M2 -173.2(3)
Fe1 N3 C(A5 C(M2 33.4(4)
C(A6 N3 C(A5 C(B5 4.8(3)
Fe1 N3 C(A5 C(B5 -148.7(2)
C(A5 N3 C(A6 C(M3 166.9(3)
Fe1 N3 C(A6 C(M3 -39.4(4)
C(A5 N3 C(A6 C(B6 -6.3(3)
Fe1 N3 C(A6 C(B6 147.4(2)
C(A8 N4 C(A7 C(M3 167.3(3)
Fe1 N4 C(A7 C(M3 -36.5(4)
C(A8 N4 C(A7 C(B7 -7.3(3)
Fe1 N4 C(A7 C(B7 148.9(2)
C(A7 N4 C(A8 C(M4 -166.7(3)
Fe1 N4 C(A8 C(M4 36.9(4)
C(A7 N4 C(A8 C(B8 7.9(3)
Fe1 N4 C(A8 C(B8 -148.5(2)
N1 C(A1 C(B1 C(B2 -6.1(4)
C(M4 C(A1 C(B1 C(B2 161.2(3)
N1 C(A1 C(B1 Br1 170.0(2)
C(M4 C(A1 C(B1 Br1 -22.6(5)
C(A1 C(B1 C(B2 C(A2 1.1(3)
Br1 C(B1 C(B2 C(A2 -175.2(2)
C(A1 C(B1 C(B2 Br2 178.6(2)
Br1 C(B1 C(B2 Br2 2.3(4)
N1 C(A2 C(B2 C(B1 4.3(3)
C(M1 C(A2 C(B2 C(B1 -164.5(3)
N1 C(A2 C(B2 Br2 -173.0(2)
C(M1 C(A2 C(B2 Br2 18.1(5)
N2 C(A3 C(B3 C(B4 7.5(3)
C(M1 C(A3 C(B3 C(B4 -164.2(3)
N2 C(A3 C(B3 Br3 -165.3(2)
C(M1 C(A3 C(B3 Br3 23.0(5)
C(A3 C(B3 C(B4 C(A4 -3.7(3)
Br3 C(B3 C(B4 C(A4 169.6(2)
C(A3 C(B3 C(B4 Br4 -179.3(2)
Br3 C(B3 C(B4 Br4 -6.0(4)
N2 C(A4 C(B4 C(B3 -1.3(3)
C(M2 C(A4 C(B4 C(B3 174.8(3)
N2 C(A4 C(B4 Br4 173.9(2)
C(M2 C(A4 C(B4 Br4 -9.9(5)
N3 C(A5 C(B5 C(B6 -1.3(4)
C(M2 C(A5 C(B5 C(B6 176.6(3)
N3 C(A5 C(B5 Br5 176.0(2)
C(M2 C(A5 C(B5 Br5 -6.2(5)
C(A5 C(B5 C(B6 C(A6 -2.6(4)
Br5 C(B5 C(B6 C(A6 180.0(2)
C(A5 C(B5 C(B6 Br6 170.1(2)
Br5 C(B5 C(B6 Br6 -7.4(4)
N3 C(A6 C(B6 C(B5 5.6(4)
C(M3 C(A6 C(B6 C(B5 -167.2(3)
N3 C(A6 C(B6 Br6 -166.5(2)
C(M3 C(A6 C(B6 Br6 20.6(5)
N4 C(A7 C(B7 C(B8 4.0(4)
C(M3 C(A7 C(B7 C(B8 -170.3(3)
N4 C(A7 C(B7 Br7 -168.3(2)
C(M3 C(A7 C(B7 Br7 17.5(5)
C(A7 C(B7 C(B8 C(A8 1.0(4)
Br7 C(B7 C(B8 C(A8 173.5(2)
C(A7 C(B7 C(B8 Br8 -173.8(2)
Br7 C(B7 C(B8 Br8 -1.3(4)
N4 C(A8 C(B8 C(B7 -5.5(4)
C(M4 C(A8 C(B8 C(B7 168.6(3)
N4 C(A8 C(B8 Br8 168.9(2)
C(M4 C(A8 C(B8 Br8 -17.0(5)
N2 C(A3 C(M1 C(A2 15.6(5)
C(B3 C(A3 C(M1 C(A2 -173.9(3)
N2 C(A3 C(M1 C1 -166.9(3)
C(B3 C(A3 C(M1 C1 3.6(5)
N1 C(A2 C(M1 C(A3 16.9(5)
C(B2 C(A2 C(M1 C(A3 -175.5(3)
N1 C(A2 C(M1 C1 -160.6(3)
C(B2 C(A2 C(M1 C1 7.0(5)
N2 C(A4 C(M2 C(A5 -17.3(5)
C(B4 C(A4 C(M2 C(A5 167.1(3)
N2 C(A4 C(M2 C7 161.6(3)
C(B4 C(A4 C(M2 C7 -14.0(5)
N3 C(A5 C(M2 C(A4 -15.0(5)
C(B5 C(A5 C(M2 C(A4 167.5(3)
N3 C(A5 C(M2 C7 166.1(3)
C(B5 C(A5 C(M2 C7 -11.5(5)
N3 C(A6 C(M3 C(A7 18.5(5)
C(B6 C(A6 C(M3 C(A7 -169.6(3)
N3 C(A6 C(M3 C13 -163.2(3)
C(B6 C(A6 C(M3 C13 8.7(5)
N4 C(A7 C(M3 C(A6 21.5(5)
C(B7 C(A7 C(M3 C(A6 -165.0(3)
N4 C(A7 C(M3 C13 -156.9(3)
C(B7 C(A7 C(M3 C13 16.7(5)
N4 C(A8 C(M4 C(A1 -16.7(5)
C(B8 C(A8 C(M4 C(A1 169.9(3)
N4 C(A8 C(M4 C19 169.5(3)
C(B8 C(A8 C(M4 C19 -3.9(5)
N1 C(A1 C(M4 C(A8 -18.1(5)
C(B1 C(A1 C(M4 C(A8 176.1(3)
N1 C(A1 C(M4 C19 155.7(3)
C(B1 C(A1 C(M4 C19 -10.1(5)
C(A3 C(M1 C1 C2 -102.6(3)
C(A2 C(M1 C1 C2 75.1(4)
C(A3 C(M1 C1 C6 74.4(4)
C(A2 C(M1 C1 C6 -107.9(3)
C6 C1 C2 F1 -179.3(3)
C(M1 C1 C2 F1 -2.2(4)
C6 C1 C2 C3 -1.6(5)
C(M1 C1 C2 C3 175.5(3)
F1 C2 C3 F2 -0.3(5)
C1 C2 C3 F2 -178.1(3)
F1 C2 C3 C4 178.5(3)
C1 C2 C3 C4 0.8(5)
F2 C3 C4 F3 0.4(5)
C2 C3 C4 F3 -178.5(3)
F2 C3 C4 C5 179.7(3)
C2 C3 C4 C5 0.9(5)
F3 C4 C5 F4 -1.0(5)
C3 C4 C5 F4 179.6(3)
F3 C4 C5 C6 177.7(3)
C3 C4 C5 C6 -1.6(5)
F4 C5 C6 F5 -0.3(5)
C4 C5 C6 F5 -179.0(3)
F4 C5 C6 C1 179.5(3)
C4 C5 C6 C1 0.7(5)
C2 C1 C6 F5 -179.4(3)
C(M1 C1 C6 F5 3.5(5)
C2 C1 C6 C5 0.8(5)
C(M1 C1 C6 C5 -176.2(3)
C(A4 C(M2 C7 C8 102.9(4)
C(A5 C(M2 C7 C8 -78.1(4)
C(A4 C(M2 C7 C12 -71.8(4)
C(A5 C(M2 C7 C12 107.2(4)
C12 C7 C8 F6 176.9(3)
C(M2 C7 C8 F6 2.0(5)
C12 C7 C8 C9 0.6(5)
C(M2 C7 C8 C9 -174.4(3)
F6 C8 C9 F7 0.4(5)
C7 C8 C9 F7 176.9(3)
F6 C8 C9 C10 -176.9(3)
C7 C8 C9 C10 -0.5(5)
F7 C9 C10 F8 1.4(5)
C8 C9 C10 F8 178.9(3)
F7 C9 C10 C11 -177.6(3)
C8 C9 C10 C11 -0.2(5)
F8 C10 C11 F9 0.5(5)
C9 C10 C11 F9 179.6(3)
F8 C10 C11 C12 -178.3(3)
C9 C10 C11 C12 0.7(5)
F9 C11 C12 F10 0.3(5)
C10 C11 C12 F10 179.1(3)
F9 C11 C12 C7 -179.5(3)
C10 C11 C12 C7 -0.7(5)
C8 C7 C12 F10 -179.8(3)
C(M2 C7 C12 F10 -4.8(4)
C8 C7 C12 C11 0.1(5)
C(M2 C7 C12 C11 175.1(3)
C(A6 C(M3 C13 C14 57.8(4)
C(A7 C(M3 C13 C14 -123.9(3)
C(A6 C(M3 C13 C18 -121.1(3)
C(A7 C(M3 C13 C18 57.2(4)
C18 C13 C14 F11 -177.9(3)
C(M3 C13 C14 F11 3.1(5)
C18 C13 C14 C15 3.3(5)
C(M3 C13 C14 C15 -175.6(3)
F11 C14 C15 F12 -0.4(5)
C13 C14 C15 F12 178.4(3)
F11 C14 C15 C16 -179.4(3)
C13 C14 C15 C16 -0.6(5)
F12 C15 C16 F13 -0.7(5)
C14 C15 C16 F13 178.3(3)
F12 C15 C16 C17 178.8(3)
C14 C15 C16 C17 -2.2(5)
F13 C16 C17 F14 2.6(5)
C15 C16 C17 F14 -176.9(3)
F13 C16 C17 C18 -178.3(3)
C15 C16 C17 C18 2.3(5)
F14 C17 C18 F15 0.6(5)
C16 C17 C18 F15 -178.5(3)
F14 C17 C18 C13 179.7(3)
C16 C17 C18 C13 0.6(5)
C14 C13 C18 F15 175.8(3)
C(M3 C13 C18 F15 -5.2(5)
C14 C13 C18 C17 -3.3(5)
C(M3 C13 C18 C17 175.7(3)
C(A8 C(M4 C19 C24 -69.1(4)
C(A1 C(M4 C19 C24 116.9(3)
C(A8 C(M4 C19 C20 108.4(4)
C(A1 C(M4 C19 C20 -65.7(4)
C24 C19 C20 F16 -179.0(3)
C(M4 C19 C20 F16 3.4(5)
C24 C19 C20 C21 1.1(5)
C(M4 C19 C20 C21 -176.5(3)
F16 C20 C21 F17 0.0(5)
C19 C20 C21 F17 180.0(3)
F16 C20 C21 C22 -179.9(3)
C19 C20 C21 C22 0.0(5)
F17 C21 C22 F18 -0.4(5)
C20 C21 C22 F18 179.6(3)
F17 C21 C22 C23 179.2(3)
C20 C21 C22 C23 -0.9(6)
F18 C22 C23 F19 -0.6(5)
C21 C22 C23 F19 179.8(3)
F18 C22 C23 C24 -179.9(3)
C21 C22 C23 C24 0.6(6)
F19 C23 C24 F20 0.3(5)
C22 C23 C24 F20 179.5(3)
F19 C23 C24 C19 -178.7(3)
C22 C23 C24 C19 0.5(5)
C20 C19 C24 F20 179.7(3)
C(M4 C19 C24 F20 -2.7(5)
C20 C19 C24 C23 -1.3(5)
C(M4 C19 C24 C23 176.2(3)
C28 N5 C25 N6 0.8(4)
Fe1 N5 C25 N6 -160.7(2)
C27 N6 C25 N5 -0.6(4)
C26 N6 C25 N5 178.4(3)
C25 N6 C27 C28 0.1(4)
C26 N6 C27 C28 -178.8(3)
N6 C27 C28 N5 0.4(4)
C25 N5 C28 C27 -0.8(4)
Fe1 N5 C28 C27 159.8(3)
C32 N7 C29 N8 -0.6(3)
Fe1 N7 C29 N8 169.3(2)
C31 N8 C29 N7 0.9(4)
C30 N8 C29 N7 177.4(3)
C29 N8 C31 C32 -0.8(4)
C30 N8 C31 C32 -177.2(3)
N8 C31 C32 N7 0.5(4)
C29 N7 C32 C31 0.1(4)
Fe1 N7 C32 C31 -169.5(2)
